data_4035826
loop_
_publ_author_name
'Alamillo-Ferrer, Carla'
'Curle, Jonathan M.'
'Davidson, Stuart C.'
'Lucas, Simon C. C.'
'Atkinson, Stephen J.'
'Campbell, Matthew'
'Kennedy, Alan R.'
'Tomkinson, Nicholas C. O.'

_publ_section_title
;
 Alkene Oxyamination Using Malonoyl Peroxides: Preparation of Pyrrolidines
 and Isoxazolidines.
;
_journal_issue 12
_journal_name_full 'The Journal of organic chemistry'
_journal_page_first 6728
_journal_page_last 6740
_journal_paper_doi 10.1021/acs.joc.8b00392
_journal_volume 83
_journal_year 2018
_chemical_formula_sum 'C24 H27 N O8 S'
_chemical_formula_weight 489.52
_space_group_crystal_system monoclinic
_space_group_IT_number 14
_space_group_name_Hall '-P 2yn'
_space_group_name_H-M_alt 'P 1 21/n 1'
_atom_sites_solution_hydrogens mixed
_audit_creation_method SHELXL-2014/7
_cell_angle_alpha 90
_cell_angle_beta 92.211(7)
_cell_angle_gamma 90
_cell_formula_units_Z 4
_cell_length_a 14.2564(10)
_cell_length_b 7.5171(5)
_cell_length_c 21.4885(16)
_cell_measurement_reflns_used 7650
_cell_measurement_temperature 123(2)
_cell_measurement_theta_max 28.5902
_cell_measurement_theta_min 3.2277
_cell_volume 2301.1(3)
_computing_cell_refinement CrysalisPro
_computing_data_collection CrysalisPro
_computing_data_reduction CrysalisPro
_computing_publication_material SHELXL-2014
_computing_structure_refinement 'SHELXL-2014/7 (Sheldrick, 2014)'
_computing_structure_solution SIR92
_diffrn_ambient_temperature 123(2)
_diffrn_measured_fraction_theta_full 0.998
_diffrn_measured_fraction_theta_max 0.977
_diffrn_measurement_device_type 'Oxford Diffraction Xcalibur E'
_diffrn_measurement_method 'omega scans'
_diffrn_radiation_type MoK\a
_diffrn_radiation_wavelength 0.71073
_diffrn_reflns_av_R_equivalents 0.0285
_diffrn_reflns_av_unetI/netI 0.0409
_diffrn_reflns_Laue_measured_fraction_full 0.998
_diffrn_reflns_Laue_measured_fraction_max 0.977
_diffrn_reflns_limit_h_max 17
_diffrn_reflns_limit_h_min -18
_diffrn_reflns_limit_k_max 9
_diffrn_reflns_limit_k_min -9
_diffrn_reflns_limit_l_max 27
_diffrn_reflns_limit_l_min -27
_diffrn_reflns_number 15728
_diffrn_reflns_point_group_measured_fraction_full 0.998
_diffrn_reflns_point_group_measured_fraction_max 0.977
_diffrn_reflns_theta_full 27.000
_diffrn_reflns_theta_max 27.995
_diffrn_reflns_theta_min 3.234
_diffrn_source 'sealed tube'
_exptl_absorpt_coefficient_mu 0.192
_exptl_absorpt_correction_T_max 1.00000
_exptl_absorpt_correction_T_min 0.86786
_exptl_absorpt_correction_type multi-scan
_exptl_absorpt_process_details
;
CrysAlisPro, Oxford Diffraction Ltd.,
Version 1.171.34.40 (release 27-08-2010 CrysAlis171 .NET)
(compiled Aug 27 2010,11:50:40)
Empirical absorption correction using spherical harmonics,
 implemented in SCALE3 ABSPACK scaling algorithm.
;
_exptl_crystal_colour colourless
_exptl_crystal_density_diffrn 1.413
_exptl_crystal_description 'cut from large needle'
_exptl_crystal_F_000 1032
_exptl_crystal_size_max 0.33
_exptl_crystal_size_mid 0.16
_exptl_crystal_size_min 0.05
_refine_diff_density_max 0.429
_refine_diff_density_min -0.441
_refine_diff_density_rms 0.057
_refine_ls_extinction_method none
_refine_ls_goodness_of_fit_ref 1.111
_refine_ls_hydrogen_treatment mixed
_refine_ls_matrix_type full
_refine_ls_number_parameters 315
_refine_ls_number_reflns 5410
_refine_ls_number_restraints 0
_refine_ls_restrained_S_all 1.111
_refine_ls_R_factor_all 0.0691
_refine_ls_R_factor_gt 0.0541
_refine_ls_shift/su_max 0.001
_refine_ls_shift/su_mean 0.000
_refine_ls_structure_factor_coef Fsqd
_refine_ls_weighting_details 'w=1/[\s^2^(Fo^2^)+(0.0300P)^2^+2.0380P] where P=(Fo^2^+2Fc^2^)/3'
_refine_ls_weighting_scheme calc
_refine_ls_wR_factor_gt 0.1081
_refine_ls_wR_factor_ref 0.1166
_reflns_Friedel_coverage 0.000
_reflns_number_gt 4469
_reflns_number_total 5410
_reflns_threshold_expression 'I > 2\s(I)'
_cod_data_source_file jo8b00392_si_002.cif
_cod_data_source_block tom_stuart_needles
_cod_original_sg_symbol_H-M 'P 21/n'
_cod_database_code 4035826
_shelx_shelxl_version_number 2014/7
_shelx_space_group_comment
;
The symmetry employed for this shelxl refinement is uniquely defined
by the following loop, which should always be used as a source of
symmetry information in preference to the above space-group names.
They are only intended as comments.
;

loop_
_space_group_symop_operation_xyz
'x, y, z'
'-x+1/2, y+1/2, -z+1/2'
'-x, -y, -z'
'x-1/2, -y-1/2, z-1/2'

loop_
_atom_site_label
_atom_site_type_symbol
_atom_site_fract_x
_atom_site_fract_y
_atom_site_fract_z
_atom_site_U_iso_or_equiv
_atom_site_adp_type
_atom_site_occupancy
_atom_site_site_symmetry_order
_atom_site_calc_flag
_atom_site_refinement_flags_posn
_atom_site_refinement_flags_adp
S1 S 1.00470(3) 0.63505(6) 0.13811(2) 0.01910(12) Uani 1 1 d . .
O1 O 1.00465(10) 0.57449(19) 0.20123(7) 0.0261(3) Uani 1 1 d . .
O2 O 1.06227(10) 0.54950(19) 0.09393(7) 0.0260(3) Uani 1 1 d . .
O3 O 0.89215(9) 1.13476(19) 0.13077(6) 0.0196(3) Uani 1 1 d . .
O4 O 0.83510(10) 1.1708(2) 0.22588(7) 0.0298(4) Uani 1 1 d . .
O5 O 0.77410(11) 1.0605(2) 0.03876(7) 0.0324(4) Uani 1 1 d . .
H1H H 0.7530(17) 1.036(4) -0.0021(13) 0.039 Uiso 1 1 d . U
O6 O 0.62940(11) 1.1621(2) 0.04870(8) 0.0352(4) Uani 1 1 d . .
O7 O 0.71913(11) 0.9750(3) -0.07507(8) 0.0399(4) Uani 1 1 d . .
O8 O 0.57037(11) 1.0481(2) -0.06152(8) 0.0320(4) Uani 1 1 d . .
H2H H 0.5910(18) 1.082(4) -0.0238(13) 0.038 Uiso 1 1 d . U
N1 N 1.03752(11) 0.8415(2) 0.14050(8) 0.0188(3) Uani 1 1 d . .
C1 C 1.00757(13) 0.9580(2) 0.19155(9) 0.0171(4) Uani 1 1 d . .
H1 H 0.9487 0.9105 0.2092 0.020 Uiso 1 1 calc R U
C2 C 0.98714(13) 1.1352(3) 0.15814(9) 0.0183(4) Uani 1 1 d . .
H2 H 0.9997 1.2404 0.1857 0.022 Uiso 1 1 calc R U
C3 C 1.05036(14) 1.1304(3) 0.10299(10) 0.0219(4) Uani 1 1 d . .
H3A H 1.1158 1.1617 0.1158 0.026 Uiso 1 1 calc R U
H3B H 1.0278 1.2134 0.0699 0.026 Uiso 1 1 calc R U
C4 C 1.04362(14) 0.9387(3) 0.08100(9) 0.0217(4) Uani 1 1 d . .
H4A H 0.9870 0.9192 0.0537 0.026 Uiso 1 1 calc R U
H4B H 1.1000 0.9032 0.0585 0.026 Uiso 1 1 calc R U
C5 C 0.82297(13) 1.1539(3) 0.17008(9) 0.0200(4) Uani 1 1 d . .
C6 C 0.72735(13) 1.1523(3) 0.13905(9) 0.0198(4) Uani 1 1 d . .
C7 C 0.65552(15) 1.2626(3) 0.17287(10) 0.0255(5) Uani 1 1 d . .
H7A H 0.6781 1.3315 0.2098 0.031 Uiso 1 1 calc R U
H7B H 0.6052 1.3213 0.1473 0.031 Uiso 1 1 calc R U
C8 C 0.65171(15) 1.0681(3) 0.17879(11) 0.0271(5) Uani 1 1 d . .
H8A H 0.5993 1.0051 0.1568 0.033 Uiso 1 1 calc R U
H8B H 0.6721 1.0153 0.2193 0.033 Uiso 1 1 calc R U
C9 C 0.70873(13) 1.1265(3) 0.07110(10) 0.0216(4) Uani 1 1 d . .
C10 C 1.08257(14) 0.9802(3) 0.24307(9) 0.0190(4) Uani 1 1 d . .
C11 C 1.05681(15) 1.0549(3) 0.29904(10) 0.0252(5) Uani 1 1 d . .
H11 H 0.9934 1.0885 0.3042 0.030 Uiso 1 1 calc R U
C12 C 1.12270(17) 1.0810(3) 0.34752(10) 0.0308(5) Uani 1 1 d . .
H12 H 1.1041 1.1302 0.3859 0.037 Uiso 1 1 calc R U
C13 C 1.21543(17) 1.0354(3) 0.33983(11) 0.0340(6) Uani 1 1 d . .
H13 H 1.2608 1.0542 0.3727 0.041 Uiso 1 1 calc R U
C14 C 1.24177(15) 0.9624(3) 0.28434(11) 0.0319(5) Uani 1 1 d . .
H14 H 1.3056 0.9314 0.2791 0.038 Uiso 1 1 calc R U
C15 C 1.17576(14) 0.9338(3) 0.23594(10) 0.0251(5) Uani 1 1 d . .
H15 H 1.1945 0.8824 0.1980 0.030 Uiso 1 1 calc R U
C16 C 0.88854(13) 0.6283(3) 0.10727(9) 0.0183(4) Uani 1 1 d . .
C17 C 0.81443(14) 0.6603(3) 0.14572(9) 0.0214(4) Uani 1 1 d . .
H17 H 0.8260 0.6828 0.1888 0.026 Uiso 1 1 calc R U
C18 C 0.72375(14) 0.6594(3) 0.12085(10) 0.0244(4) Uani 1 1 d . .
H18 H 0.6731 0.6812 0.1473 0.029 Uiso 1 1 calc R U
C19 C 0.70514(14) 0.6269(3) 0.05776(10) 0.0251(5) Uani 1 1 d . .
C20 C 0.77988(15) 0.5940(3) 0.02008(10) 0.0261(5) Uani 1 1 d . .
H20 H 0.7681 0.5709 -0.0230 0.031 Uiso 1 1 calc R U
C21 C 0.87176(14) 0.5940(3) 0.04419(10) 0.0229(4) Uani 1 1 d . .
H21 H 0.9225 0.5709 0.0179 0.028 Uiso 1 1 calc R U
C22 C 0.60539(15) 0.6244(3) 0.03122(12) 0.0353(6) Uani 1 1 d . .
H22A H 0.6058 0.6330 -0.0143 0.053 Uiso 1 1 calc R U
H22B H 0.5707 0.7254 0.0478 0.053 Uiso 1 1 calc R U
H22C H 0.5749 0.5131 0.0430 0.053 Uiso 1 1 calc R U
C23 C 0.63633(14) 0.9833(3) -0.09432(10) 0.0235(4) Uani 1 1 d . .
C24 C 0.60691(16) 0.9181(3) -0.15734(11) 0.0308(5) Uani 1 1 d . .
H24A H 0.6617 0.8718 -0.1783 0.046 Uiso 1 1 calc R U
H24B H 0.5792 1.0163 -0.1818 0.046 Uiso 1 1 calc R U
H24C H 0.5604 0.8230 -0.1536 0.046 Uiso 1 1 calc R U

loop_
_atom_site_aniso_label
_atom_site_aniso_U_11
_atom_site_aniso_U_22
_atom_site_aniso_U_33
_atom_site_aniso_U_23
_atom_site_aniso_U_13
_atom_site_aniso_U_12
S1 0.0216(2) 0.0127(2) 0.0226(3) -0.00128(19) -0.00443(18) 0.00030(19)
O1 0.0358(8) 0.0165(7) 0.0253(8) 0.0038(6) -0.0094(6) -0.0002(6)
O2 0.0237(7) 0.0199(8) 0.0342(9) -0.0094(6) -0.0034(6) 0.0064(6)
O3 0.0186(7) 0.0217(7) 0.0184(7) 0.0006(6) -0.0007(5) 0.0034(6)
O4 0.0286(8) 0.0415(10) 0.0192(8) -0.0035(7) -0.0009(6) 0.0062(7)
O5 0.0240(8) 0.0515(11) 0.0216(8) -0.0092(8) 0.0006(6) 0.0061(7)
O6 0.0271(8) 0.0436(10) 0.0342(9) -0.0087(8) -0.0078(7) 0.0119(7)
O7 0.0224(8) 0.0685(13) 0.0283(9) -0.0118(9) -0.0034(6) 0.0048(8)
O8 0.0257(8) 0.0425(10) 0.0277(9) -0.0053(8) -0.0010(6) 0.0076(7)
N1 0.0210(8) 0.0144(8) 0.0207(8) -0.0013(7) -0.0016(6) -0.0018(6)
C1 0.0184(9) 0.0123(9) 0.0204(10) -0.0016(7) -0.0007(7) -0.0017(7)
C2 0.0182(9) 0.0142(9) 0.0222(10) -0.0008(8) -0.0041(7) -0.0005(8)
C3 0.0224(10) 0.0166(10) 0.0267(11) 0.0017(8) 0.0008(8) -0.0025(8)
C4 0.0253(10) 0.0198(10) 0.0202(10) 0.0013(8) 0.0015(8) -0.0019(8)
C5 0.0202(10) 0.0175(10) 0.0222(10) 0.0005(8) -0.0004(8) 0.0035(8)
C6 0.0199(9) 0.0184(10) 0.0213(10) 0.0019(8) 0.0027(7) 0.0029(8)
C7 0.0236(11) 0.0256(11) 0.0275(11) -0.0025(9) 0.0053(8) 0.0053(9)
C8 0.0238(11) 0.0269(12) 0.0311(12) 0.0028(9) 0.0064(9) 0.0009(9)
C9 0.0194(10) 0.0196(10) 0.0258(11) -0.0005(8) -0.0007(8) 0.0017(8)
C10 0.0226(10) 0.0120(9) 0.0221(10) 0.0015(8) -0.0038(8) -0.0035(7)
C11 0.0284(11) 0.0202(11) 0.0267(11) -0.0005(9) -0.0029(8) -0.0021(9)
C12 0.0443(14) 0.0254(12) 0.0221(11) -0.0021(9) -0.0054(9) -0.0078(10)
C13 0.0359(13) 0.0380(13) 0.0271(12) 0.0070(10) -0.0135(10) -0.0166(11)
C14 0.0217(11) 0.0386(14) 0.0348(13) 0.0095(11) -0.0062(9) -0.0063(10)
C15 0.0231(10) 0.0275(11) 0.0246(11) 0.0024(9) -0.0016(8) -0.0024(9)
C16 0.0223(9) 0.0111(9) 0.0214(10) 0.0000(7) -0.0018(7) -0.0031(8)
C17 0.0279(10) 0.0169(10) 0.0196(10) -0.0012(8) 0.0016(8) -0.0059(8)
C18 0.0224(10) 0.0196(10) 0.0316(12) -0.0017(9) 0.0047(8) -0.0045(8)
C19 0.0231(10) 0.0194(10) 0.0324(12) 0.0007(9) -0.0033(8) -0.0024(9)
C20 0.0272(11) 0.0291(12) 0.0214(11) -0.0053(9) -0.0047(8) 0.0004(9)
C21 0.0231(10) 0.0251(11) 0.0206(10) -0.0040(8) 0.0007(8) -0.0004(8)
C22 0.0227(11) 0.0378(14) 0.0446(15) -0.0001(12) -0.0077(10) 0.0000(10)
C23 0.0234(10) 0.0198(10) 0.0271(11) 0.0005(9) -0.0009(8) 0.0006(8)
C24 0.0272(11) 0.0326(13) 0.0323(13) -0.0067(10) -0.0044(9) 0.0011(10)

loop_
_atom_type_symbol
_atom_type_description
_atom_type_scat_dispersion_real
_atom_type_scat_dispersion_imag
_atom_type_scat_source
S S 0.1246 0.1234 'International Tables Vol C Tables 4.2.6.8 and 6.1.1.4'
O O 0.0106 0.0060 'International Tables Vol C Tables 4.2.6.8 and 6.1.1.4'
N N 0.0061 0.0033 'International Tables Vol C Tables 4.2.6.8 and 6.1.1.4'
C C 0.0033 0.0016 'International Tables Vol C Tables 4.2.6.8 and 6.1.1.4'
H H 0.0000 0.0000 'International Tables Vol C Tables 4.2.6.8 and 6.1.1.4'

loop_
_geom_angle_atom_site_label_1
_geom_angle_atom_site_label_2
_geom_angle_atom_site_label_3
_geom_angle
O1 S1 O2 120.47(9)
O1 S1 N1 106.57(9)
O2 S1 N1 106.20(9)
O1 S1 C16 108.23(9)
O2 S1 C16 107.00(9)
N1 S1 C16 107.81(9)
C5 O3 C2 116.36(15)
C9 O5 H1H 111.7(16)
C23 O8 H2H 112.5(17)
C4 N1 C1 112.16(15)
C4 N1 S1 118.19(13)
C1 N1 S1 119.92(13)
N1 C1 C10 112.99(16)
N1 C1 C2 102.81(15)
C10 C1 C2 111.15(15)
N1 C1 H1 109.9
C10 C1 H1 109.9
C2 C1 H1 109.9
O3 C2 C3 104.83(15)
O3 C2 C1 110.11(15)
C3 C2 C1 103.71(16)
O3 C2 H2 112.5
C3 C2 H2 112.5
C1 C2 H2 112.5
C2 C3 C4 103.48(16)
C2 C3 H3A 111.1
C4 C3 H3A 111.1
C2 C3 H3B 111.1
C4 C3 H3B 111.1
H3A C3 H3B 109.0
N1 C4 C3 101.84(16)
N1 C4 H4A 111.4
C3 C4 H4A 111.4
N1 C4 H4B 111.4
C3 C4 H4B 111.4
H4A C4 H4B 109.3
O4 C5 O3 123.96(18)
O4 C5 C6 122.36(18)
O3 C5 C6 113.68(17)
C9 C6 C5 124.37(17)
C9 C6 C7 116.21(17)
C5 C6 C7 113.65(17)
C9 C6 C8 112.91(17)
C5 C6 C8 113.75(17)
C7 C6 C8 57.36(13)
C8 C7 C6 61.80(14)
C8 C7 H7A 117.6
C6 C7 H7A 117.6
C8 C7 H7B 117.6
C6 C7 H7B 117.6
H7A C7 H7B 114.7
C7 C8 C6 60.85(14)
C7 C8 H8A 117.7
C6 C8 H8A 117.7
C7 C8 H8B 117.7
C6 C8 H8B 117.7
H8A C8 H8B 114.8
O6 C9 O5 122.9(2)
O6 C9 C6 118.57(18)
O5 C9 C6 118.45(17)
C15 C10 C11 118.90(19)
C15 C10 C1 122.82(19)
C11 C10 C1 118.26(18)
C10 C11 C12 120.8(2)
C10 C11 H11 119.6
C12 C11 H11 119.6
C13 C12 C11 119.8(2)
C13 C12 H12 120.1
C11 C12 H12 120.1
C14 C13 C12 119.8(2)
C14 C13 H13 120.1
C12 C13 H13 120.1
C13 C14 C15 120.6(2)
C13 C14 H14 119.7
C15 C14 H14 119.7
C10 C15 C14 120.1(2)
C10 C15 H15 120.0
C14 C15 H15 120.0
C17 C16 C21 120.42(18)
C17 C16 S1 119.85(15)
C21 C16 S1 119.72(16)
C18 C17 C16 119.48(19)
C18 C17 H17 120.3
C16 C17 H17 120.3
C17 C18 C19 121.2(2)
C17 C18 H18 119.4
C19 C18 H18 119.4
C20 C19 C18 118.58(19)
C20 C19 C22 120.7(2)
C18 C19 C22 120.7(2)
C19 C20 C21 121.1(2)
C19 C20 H20 119.4
C21 C20 H20 119.4
C20 C21 C16 119.16(19)
C20 C21 H21 120.4
C16 C21 H21 120.4
C19 C22 H22A 109.5
C19 C22 H22B 109.5
H22A C22 H22B 109.5
C19 C22 H22C 109.5
H22A C22 H22C 109.5
H22B C22 H22C 109.5
O7 C23 O8 122.8(2)
O7 C23 C24 121.3(2)
O8 C23 C24 115.85(18)
C23 C24 H24A 109.5
C23 C24 H24B 109.5
H24A C24 H24B 109.5
C23 C24 H24C 109.5
H24A C24 H24C 109.5
H24B C24 H24C 109.5

loop_
_geom_bond_atom_site_label_1
_geom_bond_atom_site_label_2
_geom_bond_distance
S1 O1 1.4308(15)
S1 O2 1.4313(15)
S1 N1 1.6211(17)
S1 C16 1.7606(19)
O3 C5 1.331(2)
O3 C2 1.455(2)
O4 C5 1.212(2)
O5 C9 1.283(2)
O5 H1H 0.93(3)
O6 C9 1.241(2)
O7 C23 1.237(2)
O8 C23 1.292(3)
O8 H2H 0.89(3)
N1 C4 1.478(3)
N1 C1 1.479(2)
C1 C10 1.518(3)
C1 C2 1.536(3)
C1 H1 1.0000
C2 C3 1.517(3)
C2 H2 1.0000
C3 C4 1.518(3)
C3 H3A 0.9900
C3 H3B 0.9900
C4 H4A 0.9900
C4 H4B 0.9900
C5 C6 1.494(3)
C6 C9 1.487(3)
C6 C7 1.524(3)
C6 C8 1.538(3)
C7 C8 1.469(3)
C7 H7A 0.9900
C7 H7B 0.9900
C8 H8A 0.9900
C8 H8B 0.9900
C10 C15 1.388(3)
C10 C11 1.389(3)
C11 C12 1.390(3)
C11 H11 0.9500
C12 C13 1.382(3)
C12 H12 0.9500
C13 C14 1.378(3)
C13 H13 0.9500
C14 C15 1.392(3)
C14 H14 0.9500
C15 H15 0.9500
C16 C17 1.387(3)
C16 C21 1.391(3)
C17 C18 1.380(3)
C17 H17 0.9500
C18 C19 1.393(3)
C18 H18 0.9500
C19 C20 1.385(3)
C19 C22 1.512(3)
C20 C21 1.390(3)
C20 H20 0.9500
C21 H21 0.9500
C22 H22A 0.9800
C22 H22B 0.9800
C22 H22C 0.9800
C23 C24 1.485(3)
C24 H24A 0.9800
C24 H24B 0.9800
C24 H24C 0.9800

loop_
_geom_hbond_atom_site_label_D
_geom_hbond_atom_site_label_H
_geom_hbond_atom_site_label_A
_geom_hbond_distance_DH
_geom_hbond_distance_HA
_geom_hbond_distance_DA
_geom_hbond_angle_DHA
O5 H1H O7 0.93(3) 1.69(3) 2.620(2) 175(3)
O8 H2H O6 0.89(3) 1.74(3) 2.627(2) 176(3)

loop_
_geom_torsion_atom_site_label_1
_geom_torsion_atom_site_label_2
_geom_torsion_atom_site_label_3
_geom_torsion_atom_site_label_4
_geom_torsion
O1 S1 N1 C4 -179.85(14)
O2 S1 N1 C4 50.55(16)
C16 S1 N1 C4 -63.85(16)
O1 S1 N1 C1 -36.51(16)
O2 S1 N1 C1 -166.11(13)
C16 S1 N1 C1 79.49(15)
C4 N1 C1 C10 -115.40(18)
S1 N1 C1 C10 99.23(17)
C4 N1 C1 C2 4.50(19)
S1 N1 C1 C2 -140.88(13)
C5 O3 C2 C3 -174.44(16)
C5 O3 C2 C1 74.6(2)
N1 C1 C2 O3 84.58(17)
C10 C1 C2 O3 -154.25(16)
N1 C1 C2 C3 -27.12(18)
C10 C1 C2 C3 94.04(18)
O3 C2 C3 C4 -75.58(18)
C1 C2 C3 C4 39.93(18)
C1 N1 C4 C3 19.7(2)
S1 N1 C4 C3 165.77(13)
C2 C3 C4 N1 -36.14(19)
C2 O3 C5 O4 -0.1(3)
C2 O3 C5 C6 -179.99(16)
O4 C5 C6 C9 -178.1(2)
O3 C5 C6 C9 1.8(3)
O4 C5 C6 C7 29.9(3)
O3 C5 C6 C7 -150.29(18)
O4 C5 C6 C8 -33.4(3)
O3 C5 C6 C8 146.50(18)
C9 C6 C7 C8 101.5(2)
C5 C6 C7 C8 -104.0(2)
C9 C6 C8 C7 -107.4(2)
C5 C6 C8 C7 103.8(2)
C5 C6 C9 O6 -166.0(2)
C7 C6 C9 O6 -14.5(3)
C8 C6 C9 O6 49.1(3)
C5 C6 C9 O5 17.2(3)
C7 C6 C9 O5 168.67(19)
C8 C6 C9 O5 -127.7(2)
N1 C1 C10 C15 15.0(3)
C2 C1 C10 C15 -100.0(2)
N1 C1 C10 C11 -166.84(17)
C2 C1 C10 C11 78.2(2)
C15 C10 C11 C12 -0.8(3)
C1 C10 C11 C12 -179.02(19)
C10 C11 C12 C13 1.2(3)
C11 C12 C13 C14 -0.7(3)
C12 C13 C14 C15 -0.2(3)
C11 C10 C15 C14 -0.1(3)
C1 C10 C15 C14 178.05(19)
C13 C14 C15 C10 0.6(3)
O1 S1 C16 C17 32.70(19)
O2 S1 C16 C17 163.92(16)
N1 S1 C16 C17 -82.21(18)
O1 S1 C16 C21 -148.48(16)
O2 S1 C16 C21 -17.26(19)
N1 S1 C16 C21 96.60(17)
C21 C16 C17 C18 -0.5(3)
S1 C16 C17 C18 178.32(15)
C16 C17 C18 C19 -0.1(3)
C17 C18 C19 C20 0.5(3)
C17 C18 C19 C22 179.4(2)
C18 C19 C20 C21 -0.4(3)
C22 C19 C20 C21 -179.2(2)
C19 C20 C21 C16 -0.2(3)
C17 C16 C21 C20 0.6(3)
S1 C16 C21 C20 -178.19(16)
